data_7719194
loop_
_publ_author_name
'Rakshit, Soumen'
'Mitra, Jyotirmoy'
'Saha, Rajat'
'Maji, Ram Chandra'

_publ_section_title
;
 Ligand-driven redox transformations and catalytic activities of
 mononuclear copper complexes: structural and spectroscopic insights.
;
_journal_issue 35
_journal_name_full 'Dalton transactions (Cambridge, England : 2003)'
_journal_page_first 13215
_journal_page_last 13227
_journal_paper_doi 10.1039/d5dt01511a
_journal_volume 54
_journal_year 2025
_chemical_formula_moiety 'C66 H65 Cl2 Cu N7 O12'
_chemical_formula_sum 'C66 H65 Cl2 Cu N7 O12'
_chemical_formula_weight 1282.69
_space_group_crystal_system triclinic
_space_group_IT_number 2
_space_group_name_Hall '-P 1'
_space_group_name_H-M_alt 'P -1'
_atom_sites_solution_hydrogens mixed
_audit_creation_method SHELXL-2018/3
_audit_update_record
;
2025-06-24 deposited with the CCDC.	2025-08-01 downloaded from the CCDC.
;
_cell_angle_alpha 104.409(6)
_cell_angle_beta 102.549(6)
_cell_angle_gamma 100.614(7)
_cell_formula_units_Z 2
_cell_length_a 13.703(3)
_cell_length_b 14.516(3)
_cell_length_c 17.106(3)
_cell_measurement_reflns_used 36460
_cell_measurement_temperature 150(2)
_cell_measurement_theta_max 28.589
_cell_measurement_theta_min 2.243
_cell_volume 3113.0(11)
_computing_cell_refinement 'SAINT (Bruker, 2008)'
_computing_data_collection 'APEX2 (Bruker, 2008)'
_computing_data_reduction 'SAINT (Bruker, 2008)'
_computing_molecular_graphics 'PLATON (Spek, 2009) and ORTEP (Farrugia, 1997)'
_computing_publication_material 'SHELXL-2018/3 (Sheldrick, 2015)'
_computing_structure_refinement 'SHELXL-2018/3 (Sheldrick, 2018)'
_computing_structure_solution 'SHELXT 2014/5 (Sheldrick, 2014)'
_diffrn_ambient_temperature 150(2)
_diffrn_measured_fraction_theta_full 0.990
_diffrn_measured_fraction_theta_max 0.985
_diffrn_measurement_device_type 'Bruker APEX-II CCD'
_diffrn_measurement_method '\w scan'
_diffrn_radiation_type MoK\a
_diffrn_radiation_wavelength 0.71073
_diffrn_reflns_av_R_equivalents 0.0784
_diffrn_reflns_av_unetI/netI 0.1042
_diffrn_reflns_Laue_measured_fraction_full 0.990
_diffrn_reflns_Laue_measured_fraction_max 0.985
_diffrn_reflns_limit_h_max 18
_diffrn_reflns_limit_h_min -18
_diffrn_reflns_limit_k_max 17
_diffrn_reflns_limit_k_min -19
_diffrn_reflns_limit_l_max 22
_diffrn_reflns_limit_l_min -21
_diffrn_reflns_number 36460
_diffrn_reflns_point_group_measured_fraction_full 0.990
_diffrn_reflns_point_group_measured_fraction_max 0.985
_diffrn_reflns_theta_full 25.242
_diffrn_reflns_theta_max 28.589
_diffrn_reflns_theta_min 2.243
_exptl_absorpt_coefficient_mu 0.505
_exptl_absorpt_correction_type multi-scan
_exptl_absorpt_process_details '(SADABS; Bruker, 2008)'
_exptl_crystal_colour Green
_exptl_crystal_density_diffrn 1.368
_exptl_crystal_description Needle
_exptl_crystal_F_000 1338
_exptl_crystal_size_max 0.24
_exptl_crystal_size_mid 0.20
_exptl_crystal_size_min 0.18
_exptl_transmission_factor_max 0.920
_exptl_transmission_factor_min 0.880
_refine_diff_density_max 1.499
_refine_diff_density_min -0.847
_refine_diff_density_rms 0.128
_refine_ls_extinction_method none
_refine_ls_goodness_of_fit_ref 1.032
_refine_ls_hydrogen_treatment constr
_refine_ls_matrix_type full
_refine_ls_number_parameters 793
_refine_ls_number_reflns 15672
_refine_ls_number_restraints 0
_refine_ls_restrained_S_all 1.032
_refine_ls_R_factor_all 0.1273
_refine_ls_R_factor_gt 0.0883
_refine_ls_shift/su_max 0.001
_refine_ls_shift/su_mean 0.000
_refine_ls_structure_factor_coef Fsqd
_refine_ls_weighting_details 'w=1/[\s^2^(Fo^2^)+(0.1638P)^2^+3.1214P] where P=(Fo^2^+2Fc^2^)/3'
_refine_ls_weighting_scheme calc
_refine_ls_wR_factor_gt 0.2452
_refine_ls_wR_factor_ref 0.2945
_reflns_Friedel_coverage 0.000
_reflns_number_gt 10332
_reflns_number_total 15672
_reflns_threshold_expression 'I > 2\s(I)'
_cod_data_source_file d5dt01511a2.cif
_cod_data_source_block shelx
_cod_depositor_comments 'Adding full bibliography for 7719193--7719197.cif.'
_cod_database_code 7719194
_shelx_shelxl_version_number 2018/3
_shelx_space_group_comment
;
The symmetry employed for this shelxl refinement is uniquely defined
by the following loop, which should always be used as a source of
symmetry information in preference to the above space-group names.
They are only intended as comments.
;

loop_
_space_group_symop_operation_xyz
'x, y, z'
'-x, -y, -z'

loop_
_atom_site_label
_atom_site_type_symbol
_atom_site_fract_x
_atom_site_fract_y
_atom_site_fract_z
_atom_site_U_iso_or_equiv
_atom_site_adp_type
_atom_site_occupancy
_atom_site_site_symmetry_order
_atom_site_calc_flag
_atom_site_refinement_flags_posn
_atom_site_refinement_flags_adp
_atom_site_refinement_flags_occupancy
_atom_site_disorder_assembly
_atom_site_disorder_group
Cu1 Cu 0.44424(3) 0.26557(3) 0.74345(3) 0.03129(16) Uani 1 1 d . . . . .
C1 C 0.3191(3) 0.0898(3) 0.7613(3) 0.0429(9) Uani 1 1 d . . . . .
H1A H 0.276393 0.055929 0.702812 0.052 Uiso 1 1 calc R U . . .
H1B H 0.286143 0.061839 0.799212 0.052 Uiso 1 1 calc R U . . .
C2 C 0.4277(4) 0.0738(3) 0.7714(3) 0.0425(9) Uani 1 1 d . . . . .
H2A H 0.470838 0.106321 0.829974 0.051 Uiso 1 1 calc R U . . .
H2B H 0.424884 0.002791 0.756999 0.051 Uiso 1 1 calc R U . . .
C3 C 0.5227(3) 0.0728(3) 0.6718(2) 0.0391(8) Uani 1 1 d . . . . .
H3 H 0.541265 0.017669 0.685608 0.047 Uiso 1 1 calc R U . . .
C4 C 0.5560(3) 0.1025(3) 0.6034(2) 0.0380(8) Uani 1 1 d . . . . .
C5 C 0.4853(3) 0.1284(3) 0.5460(3) 0.0409(9) Uani 1 1 d . . . . .
H5 H 0.419720 0.131623 0.554805 0.049 Uiso 1 1 calc R U . . .
C6 C 0.5088(3) 0.1496(3) 0.4762(3) 0.0415(9) Uani 1 1 d . . . . .
H6 H 0.458650 0.165204 0.437219 0.050 Uiso 1 1 calc R U . . .
C7 C 0.6056(3) 0.1482(3) 0.4633(3) 0.0425(9) Uani 1 1 d . . . . .
C8 C 0.6335(4) 0.1701(4) 0.3918(3) 0.0508(11) Uani 1 1 d . . . . .
H8 H 0.585845 0.188313 0.352772 0.061 Uiso 1 1 calc R U . . .
C9 C 0.7272(4) 0.1648(4) 0.3803(3) 0.0548(12) Uani 1 1 d . . . . .
H9 H 0.743585 0.179184 0.332698 0.066 Uiso 1 1 calc R U . . .
C10 C 0.8012(4) 0.1390(3) 0.4358(3) 0.0473(11) Uani 1 1 d . . . . .
C11 C 0.9007(4) 0.1348(4) 0.4257(4) 0.0613(14) Uani 1 1 d . . . . .
H11 H 0.917748 0.146301 0.377418 0.074 Uiso 1 1 calc R U . . .
C12 C 0.9721(4) 0.1146(4) 0.4838(4) 0.0674(16) Uani 1 1 d . . . . .
H12 H 1.038824 0.114673 0.476312 0.081 Uiso 1 1 calc R U . . .
C13 C 0.9492(4) 0.0939(4) 0.5539(4) 0.0612(14) Uani 1 1 d . . . . .
H13 H 0.999980 0.079531 0.593306 0.073 Uiso 1 1 calc R U . . .
C14 C 0.8516(4) 0.0940(3) 0.5666(3) 0.0476(10) Uani 1 1 d . . . . .
C15 C 0.8245(4) 0.0705(3) 0.6363(3) 0.0469(10) Uani 1 1 d . . . . .
H15 H 0.873724 0.054285 0.675584 0.056 Uiso 1 1 calc R U . . .
C16 C 0.7290(4) 0.0707(3) 0.6477(3) 0.0441(9) Uani 1 1 d . . . . .
H16 H 0.712255 0.052986 0.693949 0.053 Uiso 1 1 calc R U . . .
C17 C 0.6540(3) 0.0973(3) 0.5913(2) 0.0376(8) Uani 1 1 d . . . . .
C18 C 0.6789(3) 0.1219(3) 0.5206(2) 0.0375(8) Uani 1 1 d . . . . .
C19 C 0.7779(3) 0.1181(3) 0.5077(3) 0.0435(10) Uani 1 1 d . . . . .
C20 C 0.3478(3) 0.2405(3) 0.8752(2) 0.0400(9) Uani 1 1 d . . . . .
H20A H 0.382851 0.199520 0.904254 0.048 Uiso 1 1 calc R U . . .
H20B H 0.282175 0.241572 0.890295 0.048 Uiso 1 1 calc R U . . .
C21 C 0.4153(3) 0.3430(3) 0.9026(2) 0.0403(9) Uani 1 1 d . . . . .
H21A H 0.376642 0.387076 0.881269 0.048 Uiso 1 1 calc R U . . .
H21B H 0.438978 0.368538 0.964664 0.048 Uiso 1 1 calc R U . . .
C22 C 0.5951(3) 0.3815(3) 0.9169(2) 0.0385(8) Uani 1 1 d . . . . .
H22 H 0.599839 0.418521 0.972503 0.046 Uiso 1 1 calc R U . . .
C23 C 0.6917(3) 0.3775(3) 0.8937(2) 0.0394(9) Uani 1 1 d . . . . .
C24 C 0.7058(3) 0.2870(4) 0.8531(3) 0.0450(10) Uani 1 1 d . . . . .
H24 H 0.651756 0.229113 0.838265 0.054 Uiso 1 1 calc R U . . .
C25 C 0.7992(4) 0.2811(4) 0.8342(3) 0.0475(10) Uani 1 1 d . . . . .
H25 H 0.808145 0.219023 0.806845 0.057 Uiso 1 1 calc R U . . .
C26 C 0.8792(3) 0.3650(4) 0.8551(3) 0.0450(10) Uani 1 1 d . . . . .
C27 C 0.9769(4) 0.3607(4) 0.8374(3) 0.0554(12) Uani 1 1 d . . . . .
H27 H 0.987197 0.299048 0.810486 0.066 Uiso 1 1 calc R U . . .
C28 C 1.0541(4) 0.4430(5) 0.8587(3) 0.0564(13) Uani 1 1 d . . . . .
H28 H 1.117552 0.437817 0.846217 0.068 Uiso 1 1 calc R U . . .
C29 C 1.0426(3) 0.5376(4) 0.8994(3) 0.0498(11) Uani 1 1 d . . . . .
C30 C 1.1217(4) 0.6242(5) 0.9221(3) 0.0599(14) Uani 1 1 d . . . . .
H30 H 1.185519 0.620680 0.909868 0.072 Uiso 1 1 calc R U . . .
C31 C 1.1081(4) 0.7146(5) 0.9620(3) 0.0614(14) Uani 1 1 d . . . . .
H31 H 1.162932 0.772008 0.977285 0.074 Uiso 1 1 calc R U . . .
C32 C 1.0161(4) 0.7220(4) 0.9797(3) 0.0562(12) Uani 1 1 d . . . . .
H32 H 1.007652 0.784480 1.006582 0.067 Uiso 1 1 calc R U . . .
C33 C 0.9344(3) 0.6375(4) 0.9581(3) 0.0474(10) Uani 1 1 d . . . . .
C34 C 0.8381(4) 0.6419(4) 0.9773(3) 0.0471(10) Uani 1 1 d . . . . .
H34 H 0.828592 0.703673 1.004855 0.056 Uiso 1 1 calc R U . . .
C35 C 0.7605(3) 0.5599(3) 0.9570(3) 0.0441(10) Uani 1 1 d . . . . .
H35 H 0.697381 0.565552 0.969900 0.053 Uiso 1 1 calc R U . . .
C36 C 0.7717(3) 0.4642(3) 0.9162(2) 0.0382(8) Uani 1 1 d . . . . .
C37 C 0.8662(3) 0.4578(3) 0.8961(2) 0.0395(9) Uani 1 1 d . . . . .
C38 C 0.9470(3) 0.5437(4) 0.9173(2) 0.0433(10) Uani 1 1 d . . . . .
C39 C 0.2303(3) 0.2183(4) 0.7358(3) 0.0465(10) Uani 1 1 d . . . . .
H39A H 0.228446 0.286572 0.762608 0.056 Uiso 1 1 calc R U . . .
H39B H 0.168151 0.173218 0.738416 0.056 Uiso 1 1 calc R U . . .
C40 C 0.2300(3) 0.2047(4) 0.6439(3) 0.0479(11) Uani 1 1 d . . . . .
H40A H 0.218628 0.134222 0.613912 0.057 Uiso 1 1 calc R U . . .
H40B H 0.173886 0.229259 0.615410 0.057 Uiso 1 1 calc R U . . .
C41 C 0.3388(3) 0.2994(3) 0.5859(2) 0.0390(8) Uani 1 1 d . . . . .
H41 H 0.404978 0.339530 0.592544 0.047 Uiso 1 1 calc R U . . .
C42 C 0.2569(3) 0.2893(3) 0.5097(3) 0.0385(8) Uani 1 1 d . . . . .
C43 C 0.2242(4) 0.2013(3) 0.4443(3) 0.0463(10) Uani 1 1 d . . . . .
H43 H 0.251826 0.147311 0.450449 0.056 Uiso 1 1 calc R U . . .
C44 C 0.1519(4) 0.1920(3) 0.3704(3) 0.0464(10) Uani 1 1 d . . . . .
H44 H 0.131920 0.131918 0.326046 0.056 Uiso 1 1 calc R U . . .
C45 C 0.1079(3) 0.2686(3) 0.3596(3) 0.0418(9) Uani 1 1 d . . . . .
C46 C 0.0308(4) 0.2605(4) 0.2845(3) 0.0514(11) Uani 1 1 d . . . . .
H46 H 0.009678 0.201358 0.239085 0.062 Uiso 1 1 calc R U . . .
C47 C -0.0120(4) 0.3362(4) 0.2777(3) 0.0534(12) Uani 1 1 d . . . . .
H47 H -0.063710 0.328076 0.227760 0.064 Uiso 1 1 calc R U . . .
C48 C 0.0178(4) 0.4276(4) 0.3427(3) 0.0483(11) Uani 1 1 d . . . . .
C49 C -0.0248(4) 0.5074(4) 0.3369(4) 0.0587(13) Uani 1 1 d . . . . .
H49 H -0.076974 0.501362 0.287875 0.070 Uiso 1 1 calc R U . . .
C50 C 0.0080(5) 0.5935(5) 0.4008(4) 0.0649(15) Uani 1 1 d . . . . .
H50 H -0.021065 0.646720 0.394761 0.078 Uiso 1 1 calc R U . . .
C51 C 0.0820(4) 0.6057(4) 0.4739(4) 0.0570(12) Uani 1 1 d . . . . .
H51 H 0.102157 0.666159 0.517687 0.068 Uiso 1 1 calc R U . . .
C52 C 0.1275(4) 0.5294(3) 0.4837(3) 0.0459(10) Uani 1 1 d . . . . .
C53 C 0.2059(4) 0.5380(3) 0.5585(3) 0.0476(10) Uani 1 1 d . . . . .
H53 H 0.228944 0.598398 0.602557 0.057 Uiso 1 1 calc R U . . .
C54 C 0.2472(3) 0.4628(3) 0.5675(3) 0.0448(10) Uani 1 1 d . . . . .
H54 H 0.297766 0.470746 0.618060 0.054 Uiso 1 1 calc R U . . .
C55 C 0.2160(3) 0.3699(3) 0.5014(2) 0.0373(8) Uani 1 1 d . . . . .
C56 C 0.1397(3) 0.3590(3) 0.4263(2) 0.0377(8) Uani 1 1 d . . . . .
C57 C 0.0955(3) 0.4390(3) 0.4170(3) 0.0404(9) Uani 1 1 d . . . . .
C58 C 0.6046(3) 0.4150(3) 0.7279(2) 0.0341(8) Uani 1 1 d . . . . .
H58 H 0.584366 0.461362 0.766942 0.041 Uiso 1 1 calc R U . . .
C59 C 0.7463(4) 0.5479(3) 0.7354(3) 0.0529(12) Uani 1 1 d . . . . .
H59A H 0.804224 0.555904 0.710662 0.079 Uiso 1 1 calc R U . . .
H59B H 0.701505 0.589696 0.720052 0.079 Uiso 1 1 calc R U . . .
H59C H 0.772794 0.566916 0.796703 0.079 Uiso 1 1 calc R U . . .
C60 C 0.7229(4) 0.3775(4) 0.6448(3) 0.0575(13) Uani 1 1 d . . . . .
H60A H 0.784684 0.413442 0.634857 0.086 Uiso 1 1 calc R U . . .
H60B H 0.739765 0.325392 0.668135 0.086 Uiso 1 1 calc R U . . .
H60C H 0.668500 0.348350 0.591578 0.086 Uiso 1 1 calc R U . . .
C61 C 0.6940(5) 0.9077(5) 0.7968(5) 0.0794(19) Uani 1 1 d . . . . .
H61 H 0.753823 0.947784 0.791454 0.095 Uiso 1 1 calc R U . . .
C62 C 0.6237(6) 0.7903(5) 0.8605(5) 0.089(2) Uani 1 1 d . . . . .
H62A H 0.651082 0.757192 0.900585 0.134 Uiso 1 1 calc R U . . .
H62B H 0.578989 0.829039 0.882967 0.134 Uiso 1 1 calc R U . . .
H62C H 0.583665 0.741125 0.807038 0.134 Uiso 1 1 calc R U . . .
C63 C 0.8109(5) 0.8535(6) 0.8926(5) 0.087(2) Uani 1 1 d . . . . .
H63A H 0.805393 0.809054 0.927084 0.131 Uiso 1 1 calc R U . . .
H63B H 0.848826 0.830889 0.852168 0.131 Uiso 1 1 calc R U . . .
H63C H 0.847941 0.920065 0.928761 0.131 Uiso 1 1 calc R U . . .
C64 C 0.6056(4) 0.1873(4) 1.0381(3) 0.0590(13) Uani 1 1 d . . . . .
H64 H 0.611781 0.248147 1.078182 0.071 Uiso 1 1 calc R U . . .
C65 C 0.6569(9) 0.0324(6) 1.0058(6) 0.138(4) Uani 1 1 d . . . . .
H65A H 0.700575 -0.001663 1.035440 0.208 Uiso 1 1 calc R U . . .
H65B H 0.585715 -0.008304 0.983989 0.208 Uiso 1 1 calc R U . . .
H65C H 0.682677 0.044128 0.959081 0.208 Uiso 1 1 calc R U . . .
C66 C 0.7201(7) 0.1524(6) 1.1497(4) 0.100(3) Uani 1 1 d . . . . .
H66A H 0.754236 0.100398 1.157789 0.150 Uiso 1 1 calc R U . . .
H66B H 0.772454 0.214224 1.163338 0.150 Uiso 1 1 calc R U . . .
H66C H 0.674811 0.160550 1.186725 0.150 Uiso 1 1 calc R U . . .
N1 N 0.3257(2) 0.1971(2) 0.7820(2) 0.0347(7) Uani 1 1 d . . . . .
N2 N 0.4705(3) 0.1180(2) 0.7129(2) 0.0367(7) Uani 1 1 d . . . . .
N3 N 0.5056(2) 0.3385(2) 0.8675(2) 0.0345(7) Uani 1 1 d . . . . .
N4 N 0.3301(2) 0.2602(3) 0.6433(2) 0.0362(7) Uani 1 1 d . . . . .
N5 N 0.6870(3) 0.4451(3) 0.7039(2) 0.0390(7) Uani 1 1 d . . . . .
N6 N 0.7074(4) 0.8540(4) 0.8474(3) 0.0656(12) Uani 1 1 d . . . . .
N7 N 0.6597(4) 0.1259(3) 1.0636(3) 0.0607(11) Uani 1 1 d . . . . .
O1 O 0.55235(19) 0.3278(2) 0.70103(16) 0.0342(6) Uani 1 1 d . . . . .
O2 O 0.0592(3) 0.0150(3) 0.7468(3) 0.0845(14) Uani 1 1 d . . . . .
O3 O 0.1130(6) 0.1352(5) 0.8755(4) 0.173(4) Uani 1 1 d . . . . .
O4 O 0.0732(8) -0.0263(6) 0.8710(5) 0.166(3) Uani 1 1 d . . . . .
O5 O -0.0532(4) 0.0406(6) 0.8281(4) 0.128(2) Uani 1 1 d . . . . .
O6 O 0.4915(6) 0.5866(5) 0.8754(4) 0.147(3) Uani 1 1 d . . . . .
O7 O 0.3719(5) 0.6264(3) 0.7737(3) 0.0883(15) Uani 1 1 d . . . . .
O8 O 0.3266(6) 0.5421(5) 0.8634(5) 0.134(3) Uani 1 1 d . . . . .
O9 O 0.3956(4) 0.4675(4) 0.7578(3) 0.0927(16) Uani 1 1 d . . . . .
O10 O 0.6085(4) 0.9102(4) 0.7553(4) 0.1005(17) Uani 1 1 d . . . . .
O11 O 0.5504(5) 0.1708(4) 0.9685(3) 0.109(2) Uani 1 1 d . . . . .
O1W O 0.5230(7) 0.558(2) 0.5622(11) 0.47(2) Uani 1 1 d . . . . .
H1W1 H 0.503093 0.622351 0.570065 0.568 Uiso 1 1 d R U . . .
H2W1 H 0.506193 0.483751 0.556965 0.568 Uiso 1 1 d R U . . .
Cl1 Cl 0.05092(9) 0.04468(9) 0.83093(8) 0.0547(3) Uani 1 1 d . . . . .
Cl2 Cl 0.39198(11) 0.55417(9) 0.81409(8) 0.0573(3) Uani 1 1 d . . . . .

loop_
_atom_site_aniso_label
_atom_site_aniso_U_11
_atom_site_aniso_U_22
_atom_site_aniso_U_33
_atom_site_aniso_U_23
_atom_site_aniso_U_13
_atom_site_aniso_U_12
Cu1 0.0275(2) 0.0376(3) 0.0284(2) 0.01108(18) 0.00946(18) 0.00349(18)
C1 0.044(2) 0.042(2) 0.045(2) 0.0179(18) 0.0187(18) 0.0010(18)
C2 0.057(3) 0.037(2) 0.038(2) 0.0145(16) 0.0201(19) 0.0100(19)
C3 0.043(2) 0.041(2) 0.0364(19) 0.0138(16) 0.0132(17) 0.0134(17)
C4 0.047(2) 0.0325(19) 0.0342(19) 0.0067(15) 0.0140(17) 0.0109(17)
C5 0.045(2) 0.043(2) 0.036(2) 0.0071(16) 0.0144(17) 0.0161(18)
C6 0.045(2) 0.046(2) 0.035(2) 0.0124(17) 0.0104(17) 0.0155(18)
C7 0.048(2) 0.040(2) 0.034(2) 0.0045(16) 0.0135(17) 0.0056(18)
C8 0.059(3) 0.055(3) 0.033(2) 0.0082(18) 0.013(2) 0.007(2)
C9 0.065(3) 0.054(3) 0.040(2) 0.007(2) 0.024(2) 0.002(2)
C10 0.048(2) 0.042(2) 0.040(2) -0.0029(17) 0.0183(19) -0.0031(18)
C11 0.055(3) 0.061(3) 0.059(3) 0.002(2) 0.030(3) -0.001(2)
C12 0.042(3) 0.068(3) 0.080(4) 0.000(3) 0.025(3) 0.008(2)
C13 0.039(2) 0.061(3) 0.071(3) 0.005(3) 0.014(2) 0.005(2)
C14 0.043(2) 0.040(2) 0.051(3) 0.0002(18) 0.015(2) 0.0060(18)
C15 0.043(2) 0.044(2) 0.050(2) 0.0095(19) 0.0081(19) 0.0157(19)
C16 0.053(2) 0.035(2) 0.046(2) 0.0103(17) 0.018(2) 0.0127(18)
C17 0.043(2) 0.0346(19) 0.0320(18) 0.0033(15) 0.0115(16) 0.0084(16)
C18 0.040(2) 0.0334(19) 0.0317(18) -0.0007(14) 0.0115(16) 0.0043(16)
C19 0.044(2) 0.037(2) 0.042(2) 0.0001(16) 0.0186(18) 0.0018(17)
C20 0.041(2) 0.052(2) 0.0359(19) 0.0185(17) 0.0213(17) 0.0124(18)
C21 0.039(2) 0.052(2) 0.0324(19) 0.0107(17) 0.0167(16) 0.0139(18)
C22 0.039(2) 0.047(2) 0.0279(17) 0.0105(15) 0.0098(15) 0.0083(17)
C23 0.0319(18) 0.057(2) 0.0280(18) 0.0127(16) 0.0059(15) 0.0103(17)
C24 0.038(2) 0.056(3) 0.035(2) 0.0090(18) 0.0045(17) 0.0103(19)
C25 0.047(2) 0.057(3) 0.039(2) 0.0119(19) 0.0113(19) 0.020(2)
C26 0.039(2) 0.067(3) 0.036(2) 0.0194(19) 0.0126(17) 0.022(2)
C27 0.047(3) 0.082(4) 0.051(3) 0.027(2) 0.022(2) 0.032(3)
C28 0.041(2) 0.098(4) 0.049(3) 0.037(3) 0.021(2) 0.031(3)
C29 0.036(2) 0.084(3) 0.036(2) 0.029(2) 0.0094(17) 0.015(2)
C30 0.033(2) 0.104(4) 0.046(3) 0.038(3) 0.0091(19) 0.006(2)
C31 0.042(2) 0.085(4) 0.046(3) 0.028(3) 0.004(2) -0.009(2)
C32 0.049(3) 0.069(3) 0.040(2) 0.018(2) 0.007(2) -0.004(2)
C33 0.039(2) 0.068(3) 0.031(2) 0.0185(19) 0.0055(17) 0.004(2)
C34 0.044(2) 0.053(3) 0.038(2) 0.0092(18) 0.0093(18) 0.007(2)
C35 0.035(2) 0.058(3) 0.038(2) 0.0118(18) 0.0124(17) 0.0103(18)
C36 0.0302(18) 0.054(2) 0.0294(18) 0.0134(16) 0.0040(15) 0.0126(17)
C37 0.0316(18) 0.059(3) 0.0293(18) 0.0193(17) 0.0051(15) 0.0119(18)
C38 0.0323(19) 0.068(3) 0.0300(19) 0.0202(19) 0.0056(15) 0.0097(19)
C39 0.0262(18) 0.067(3) 0.049(2) 0.026(2) 0.0116(17) 0.0050(18)
C40 0.0287(19) 0.065(3) 0.045(2) 0.024(2) 0.0041(17) -0.0009(19)
C41 0.0337(19) 0.043(2) 0.037(2) 0.0142(16) 0.0054(16) 0.0043(16)
C42 0.0352(19) 0.040(2) 0.038(2) 0.0171(16) 0.0059(16) 0.0026(16)
C43 0.049(2) 0.043(2) 0.044(2) 0.0118(18) 0.0072(19) 0.0095(19)
C44 0.047(2) 0.044(2) 0.039(2) 0.0078(17) 0.0050(18) 0.0027(19)
C45 0.041(2) 0.044(2) 0.037(2) 0.0149(17) 0.0078(17) -0.0002(17)
C46 0.053(3) 0.054(3) 0.036(2) 0.0155(19) 0.0026(19) -0.003(2)
C47 0.050(3) 0.068(3) 0.041(2) 0.027(2) 0.0019(19) 0.007(2)
C48 0.042(2) 0.067(3) 0.048(2) 0.034(2) 0.0172(19) 0.015(2)
C49 0.057(3) 0.079(4) 0.060(3) 0.043(3) 0.023(2) 0.024(3)
C50 0.069(3) 0.077(4) 0.081(4) 0.051(3) 0.040(3) 0.037(3)
C51 0.056(3) 0.053(3) 0.078(3) 0.029(3) 0.036(3) 0.020(2)
C52 0.046(2) 0.044(2) 0.054(3) 0.0183(19) 0.023(2) 0.0077(19)
C53 0.047(2) 0.044(2) 0.045(2) 0.0042(18) 0.0146(19) 0.0069(19)
C54 0.039(2) 0.049(2) 0.039(2) 0.0064(18) 0.0095(17) 0.0043(18)
C55 0.0359(19) 0.038(2) 0.0371(19) 0.0113(16) 0.0117(16) 0.0054(16)
C56 0.0363(19) 0.041(2) 0.0334(19) 0.0134(16) 0.0095(16) 0.0020(16)
C57 0.038(2) 0.045(2) 0.041(2) 0.0214(17) 0.0127(17) 0.0045(17)
C58 0.0328(18) 0.039(2) 0.0309(17) 0.0151(15) 0.0085(15) 0.0050(15)
C59 0.055(3) 0.046(3) 0.050(3) 0.017(2) 0.012(2) -0.008(2)
C60 0.051(3) 0.059(3) 0.065(3) 0.013(2) 0.035(2) 0.005(2)
C61 0.069(4) 0.099(5) 0.097(5) 0.064(4) 0.030(4) 0.031(4)
C62 0.085(5) 0.074(4) 0.118(6) 0.036(4) 0.046(4) 0.012(4)
C63 0.077(4) 0.090(5) 0.099(5) 0.051(4) 0.009(4) 0.020(4)
C64 0.068(3) 0.062(3) 0.045(3) 0.014(2) 0.012(2) 0.022(3)
C65 0.166(9) 0.085(5) 0.122(7) -0.017(5) -0.023(7) 0.071(6)
C66 0.125(6) 0.090(5) 0.063(4) 0.031(4) -0.014(4) 0.012(5)
N1 0.0271(14) 0.0431(18) 0.0348(16) 0.0139(13) 0.0125(13) 0.0034(13)
N2 0.0385(17) 0.0373(17) 0.0358(16) 0.0123(13) 0.0147(14) 0.0060(14)
N3 0.0313(15) 0.0389(17) 0.0318(15) 0.0089(13) 0.0107(13) 0.0051(13)
N4 0.0303(15) 0.0434(18) 0.0321(16) 0.0117(13) 0.0061(13) 0.0053(13)
N5 0.0347(16) 0.0448(19) 0.0356(17) 0.0137(14) 0.0122(14) 0.0001(14)
N6 0.055(3) 0.079(3) 0.070(3) 0.038(3) 0.016(2) 0.014(2)
N7 0.069(3) 0.053(2) 0.050(2) 0.0136(19) 0.004(2) 0.011(2)
O1 0.0277(12) 0.0411(14) 0.0301(12) 0.0092(11) 0.0100(10) -0.0006(11)
O2 0.077(3) 0.086(3) 0.062(2) -0.010(2) 0.029(2) -0.016(2)
O3 0.183(6) 0.127(5) 0.124(5) -0.063(4) 0.103(5) -0.097(5)
O4 0.250(10) 0.157(6) 0.107(5) 0.047(5) 0.023(6) 0.112(7)
O5 0.067(3) 0.208(7) 0.098(4) 0.044(4) 0.034(3) 0.000(4)
O6 0.185(7) 0.098(4) 0.081(4) 0.021(3) -0.058(4) -0.028(4)
O7 0.146(5) 0.061(2) 0.056(2) 0.0208(19) 0.021(3) 0.023(3)
O8 0.162(6) 0.173(6) 0.161(6) 0.097(5) 0.121(5) 0.110(5)
O9 0.130(4) 0.103(3) 0.050(2) 0.005(2) 0.017(2) 0.075(3)
O10 0.083(3) 0.118(4) 0.111(4) 0.068(3) 0.003(3) 0.031(3)
O11 0.136(5) 0.127(4) 0.056(3) 0.017(3) -0.011(3) 0.073(4)
O1W 0.087(7) 1.00(6) 0.52(3) 0.62(4) 0.062(11) 0.079(15)
Cl1 0.0474(6) 0.0536(7) 0.0497(6) 0.0049(5) 0.0128(5) -0.0044(5)
Cl2 0.0777(8) 0.0460(6) 0.0487(6) 0.0058(5) 0.0298(6) 0.0135(6)

loop_
_atom_type_symbol
_atom_type_description
_atom_type_scat_dispersion_real
_atom_type_scat_dispersion_imag
_atom_type_scat_source
C C 0.0033 0.0016 'International Tables Vol C Tables 4.2.6.8 and 6.1.1.4'
H H 0.0000 0.0000 'International Tables Vol C Tables 4.2.6.8 and 6.1.1.4'
N N 0.0061 0.0033 'International Tables Vol C Tables 4.2.6.8 and 6.1.1.4'
O O 0.0106 0.0060 'International Tables Vol C Tables 4.2.6.8 and 6.1.1.4'
Cu Cu 0.3201 1.2651 'International Tables Vol C Tables 4.2.6.8 and 6.1.1.4'
Cl Cl 0.1484 0.1585 'International Tables Vol C Tables 4.2.6.8 and 6.1.1.4'

loop_
_geom_angle_atom_site_label_1
_geom_angle_atom_site_label_2
_geom_angle_atom_site_label_3
_geom_angle
_geom_angle_site_symmetry_1
_geom_angle_site_symmetry_3
_geom_angle_publ_flag
O1 Cu1 N3 98.73(12) . . ?
O1 Cu1 N4 92.67(12) . . ?
N3 Cu1 N4 140.91(14) . . ?
O1 Cu1 N1 177.11(11) . . ?
N3 Cu1 N1 84.09(13) . . ?
N4 Cu1 N1 84.70(13) . . ?
O1 Cu1 N2 97.27(12) . . ?
N3 Cu1 N2 111.33(13) . . ?
N4 Cu1 N2 104.03(13) . . ?
N1 Cu1 N2 82.23(13) . . ?
N1 C1 C2 109.3(3) . . ?
N1 C1 H1A 109.8 . . ?
C2 C1 H1A 109.8 . . ?
N1 C1 H1B 109.8 . . ?
C2 C1 H1B 109.8 . . ?
H1A C1 H1B 108.3 . . ?
N2 C2 C1 105.8(3) . . ?
N2 C2 H2A 110.6 . . ?
C1 C2 H2A 110.6 . . ?
N2 C2 H2B 110.6 . . ?
C1 C2 H2B 110.6 . . ?
H2A C2 H2B 108.7 . . ?
N2 C3 C4 122.4(4) . . ?
N2 C3 H3 118.8 . . ?
C4 C3 H3 118.8 . . ?
C5 C4 C17 120.0(4) . . ?
C5 C4 C3 118.4(4) . . ?
C17 C4 C3 121.3(4) . . ?
C6 C5 C4 121.4(4) . . ?
C6 C5 H5 119.3 . . ?
C4 C5 H5 119.3 . . ?
C5 C6 C7 120.4(4) . . ?
C5 C6 H6 119.8 . . ?
C7 C6 H6 119.8 . . ?
C6 C7 C18 119.3(4) . . ?
C6 C7 C8 122.2(4) . . ?
C18 C7 C8 118.4(4) . . ?
C9 C8 C7 120.2(5) . . ?
C9 C8 H8 119.9 . . ?
C7 C8 H8 119.9 . . ?
C8 C9 C10 122.6(4) . . ?
C8 C9 H9 118.7 . . ?
C10 C9 H9 118.7 . . ?
C9 C10 C11 123.5(5) . . ?
C9 C10 C19 119.2(4) . . ?
C11 C10 C19 117.3(5) . . ?
C12 C11 C10 121.4(5) . . ?
C12 C11 H11 119.3 . . ?
C10 C11 H11 119.3 . . ?
C11 C12 C13 121.2(5) . . ?
C11 C12 H12 119.4 . . ?
C13 C12 H12 119.4 . . ?
C12 C13 C14 120.4(6) . . ?
C12 C13 H13 119.8 . . ?
C14 C13 H13 119.8 . . ?
C13 C14 C19 118.7(5) . . ?
C13 C14 C15 121.9(5) . . ?
C19 C14 C15 119.4(4) . . ?
C16 C15 C14 121.2(4) . . ?
C16 C15 H15 119.4 . . ?
C14 C15 H15 119.4 . . ?
C15 C16 C17 120.9(4) . . ?
C15 C16 H16 119.5 . . ?
C17 C16 H16 119.5 . . ?
C4 C17 C16 122.3(4) . . ?
C4 C17 C18 118.3(4) . . ?
C16 C17 C18 119.3(4) . . ?
C7 C18 C19 120.3(4) . . ?
C7 C18 C17 120.5(4) . . ?
C19 C18 C17 119.2(4) . . ?
C14 C19 C10 121.0(4) . . ?
C14 C19 C18 119.9(4) . . ?
C10 C19 C18 119.2(4) . . ?
N1 C20 C21 109.7(3) . . ?
N1 C20 H20A 109.7 . . ?
C21 C20 H20A 109.7 . . ?
N1 C20 H20B 109.7 . . ?
C21 C20 H20B 109.7 . . ?
H20A C20 H20B 108.2 . . ?
N3 C21 C20 107.2(3) . . ?
N3 C21 H21A 110.3 . . ?
C20 C21 H21A 110.3 . . ?
N3 C21 H21B 110.3 . . ?
C20 C21 H21B 110.3 . . ?
H21A C21 H21B 108.5 . . ?
N3 C22 C23 124.2(4) . . ?
N3 C22 H22 117.9 . . ?
C23 C22 H22 117.9 . . ?
C24 C23 C36 120.3(4) . . ?
C24 C23 C22 119.4(4) . . ?
C36 C23 C22 120.2(4) . . ?
C23 C24 C25 120.3(4) . . ?
C23 C24 H24 119.9 . . ?
C25 C24 H24 119.9 . . ?
C26 C25 C24 120.8(4) . . ?
C26 C25 H25 119.6 . . ?
C24 C25 H25 119.6 . . ?
C25 C26 C37 119.7(4) . . ?
C25 C26 C27 121.9(5) . . ?
C37 C26 C27 118.4(5) . . ?
C28 C27 C26 121.1(5) . . ?
C28 C27 H27 119.4 . . ?
C26 C27 H27 119.4 . . ?
C27 C28 C29 121.6(4) . . ?
C27 C28 H28 119.2 . . ?
C29 C28 H28 119.2 . . ?
C30 C29 C38 119.0(5) . . ?
C30 C29 C28 122.7(5) . . ?
C38 C29 C28 118.3(5) . . ?
C31 C30 C29 121.2(5) . . ?
C31 C30 H30 119.4 . . ?
C29 C30 H30 119.4 . . ?
C32 C31 C30 120.6(5) . . ?
C32 C31 H31 119.7 . . ?
C30 C31 H31 119.7 . . ?
C31 C32 C33 120.4(6) . . ?
C31 C32 H32 119.8 . . ?
C33 C32 H32 119.8 . . ?
C32 C33 C38 119.8(4) . . ?
C32 C33 C34 122.1(5) . . ?
C38 C33 C34 118.1(4) . . ?
C35 C34 C33 121.5(5) . . ?
C35 C34 H34 119.3 . . ?
C33 C34 H34 119.3 . . ?
C34 C35 C36 121.3(4) . . ?
C34 C35 H35 119.3 . . ?
C36 C35 H35 119.3 . . ?
C23 C36 C37 119.1(4) . . ?
C23 C36 C35 122.5(4) . . ?
C37 C36 C35 118.4(4) . . ?
C38 C37 C26 120.1(4) . . ?
C38 C37 C36 120.1(4) . . ?
C26 C37 C36 119.8(4) . . ?
C37 C38 C29 120.4(5) . . ?
C37 C38 C33 120.6(4) . . ?
C29 C38 C33 119.0(4) . . ?
N1 C39 C40 109.6(3) . . ?
N1 C39 H39A 109.8 . . ?
C40 C39 H39A 109.8 . . ?
N1 C39 H39B 109.8 . . ?
C40 C39 H39B 109.8 . . ?
H39A C39 H39B 108.2 . . ?
N4 C40 C39 107.9(3) . . ?
N4 C40 H40A 110.1 . . ?
C39 C40 H40A 110.1 . . ?
N4 C40 H40B 110.1 . . ?
C39 C40 H40B 110.1 . . ?
H40A C40 H40B 108.4 . . ?
N4 C41 C42 127.0(4) . . ?
N4 C41 H41 116.5 . . ?
C42 C41 H41 116.5 . . ?
C43 C42 C55 120.2(4) . . ?
C43 C42 C41 119.5(4) . . ?
C55 C42 C41 120.2(4) . . ?
C44 C43 C42 120.6(4) . . ?
C44 C43 H43 119.7 . . ?
C42 C43 H43 119.7 . . ?
C43 C44 C45 121.4(4) . . ?
C43 C44 H44 119.3 . . ?
C45 C44 H44 119.3 . . ?
C44 C45 C56 118.7(4) . . ?
C44 C45 C46 122.8(4) . . ?
C56 C45 C46 118.5(4) . . ?
C47 C46 C45 120.8(4) . . ?
C47 C46 H46 119.6 . . ?
C45 C46 H46 119.6 . . ?
C46 C47 C48 122.4(4) . . ?
C46 C47 H47 118.8 . . ?
C48 C47 H47 118.8 . . ?
C49 C48 C57 118.2(5) . . ?
C49 C48 C47 123.5(5) . . ?
C57 C48 C47 118.3(4) . . ?
C50 C49 C48 120.7(5) . . ?
C50 C49 H49 119.6 . . ?
C48 C49 H49 119.6 . . ?
C49 C50 C51 122.1(5) . . ?
C49 C50 H50 119.0 . . ?
C51 C50 H50 119.0 . . ?
C50 C51 C52 120.1(5) . . ?
C50 C51 H51 119.9 . . ?
C52 C51 H51 119.9 . . ?
C51 C52 C57 118.9(5) . . ?
C51 C52 C53 122.6(5) . . ?
C57 C52 C53 118.5(4) . . ?
C54 C53 C52 121.7(4) . . ?
C54 C53 H53 119.1 . . ?
C52 C53 H53 119.1 . . ?
C53 C54 C55 121.2(4) . . ?
C53 C54 H54 119.4 . . ?
C55 C54 H54 119.4 . . ?
C42 C55 C56 118.9(4) . . ?
C42 C55 C54 122.4(4) . . ?
C56 C55 C54 118.7(4) . . ?
C55 C56 C45 120.1(4) . . ?
C55 C56 C57 120.0(4) . . ?
C45 C56 C57 119.9(4) . . ?
C48 C57 C52 120.0(4) . . ?
C48 C57 C56 120.1(4) . . ?
C52 C57 C56 119.9(4) . . ?
O1 C58 N5 122.4(4) . . ?
O1 C58 H58 118.8 . . ?
N5 C58 H58 118.8 . . ?
N5 C59 H59A 109.5 . . ?
N5 C59 H59B 109.5 . . ?
H59A C59 H59B 109.5 . . ?
N5 C59 H59C 109.5 . . ?
H59A C59 H59C 109.5 . . ?
H59B C59 H59C 109.5 . . ?
N5 C60 H60A 109.5 . . ?
N5 C60 H60B 109.5 . . ?
H60A C60 H60B 109.5 . . ?
N5 C60 H60C 109.5 . . ?
H60A C60 H60C 109.5 . . ?
H60B C60 H60C 109.5 . . ?
O10 C61 N6 124.7(6) . . ?
O10 C61 H61 117.6 . . ?
N6 C61 H61 117.6 . . ?
N6 C62 H62A 109.5 . . ?
N6 C62 H62B 109.5 . . ?
H62A C62 H62B 109.5 . . ?
N6 C62 H62C 109.5 . . ?
H62A C62 H62C 109.5 . . ?
H62B C62 H62C 109.5 . . ?
N6 C63 H63A 109.5 . . ?
N6 C63 H63B 109.5 . . ?
H63A C63 H63B 109.5 . . ?
N6 C63 H63C 109.5 . . ?
H63A C63 H63C 109.5 . . ?
H63B C63 H63C 109.5 . . ?
O11 C64 N7 124.9(5) . . ?
O11 C64 H64 117.6 . . ?
N7 C64 H64 117.5 . . ?
N7 C65 H65A 109.5 . . ?
N7 C65 H65B 109.5 . . ?
H65A C65 H65B 109.5 . . ?
N7 C65 H65C 109.5 . . ?
H65A C65 H65C 109.5 . . ?
H65B C65 H65C 109.5 . . ?
N7 C66 H66A 109.5 . . ?
N7 C66 H66B 109.5 . . ?
H66A C66 H66B 109.5 . . ?
N7 C66 H66C 109.5 . . ?
H66A C66 H66C 109.5 . . ?
H66B C66 H66C 109.5 . . ?
C1 N1 C39 112.3(3) . . ?
C1 N1 C20 109.5(3) . . ?
C39 N1 C20 111.4(3) . . ?
C1 N1 Cu1 109.6(2) . . ?
C39 N1 Cu1 105.2(2) . . ?
C20 N1 Cu1 108.6(2) . . ?
C3 N2 C2 118.1(4) . . ?
C3 N2 Cu1 137.2(3) . . ?
C2 N2 Cu1 103.5(2) . . ?
C22 N3 C21 117.7(3) . . ?
C22 N3 Cu1 136.9(3) . . ?
C21 N3 Cu1 105.4(2) . . ?
C41 N4 C40 121.3(3) . . ?
C41 N4 Cu1 127.2(3) . . ?
C40 N4 Cu1 111.5(3) . . ?
C58 N5 C60 121.6(4) . . ?
C58 N5 C59 121.4(4) . . ?
C60 N5 C59 117.0(4) . . ?
C61 N6 C62 123.0(6) . . ?
C61 N6 C63 121.3(5) . . ?
C62 N6 C63 115.6(5) . . ?
C64 N7 C66 119.7(5) . . ?
C64 N7 C65 121.2(5) . . ?
C66 N7 C65 119.0(6) . . ?
C58 O1 Cu1 127.7(2) . . ?
H1W1 O1W H2W1 151.0 . . ?
O3 Cl1 O5 111.5(5) . . ?
O3 Cl1 O4 111.1(6) . . ?
O5 Cl1 O4 103.4(5) . . ?
O3 Cl1 O2 112.0(3) . . ?
O5 Cl1 O2 108.8(3) . . ?
O4 Cl1 O2 109.6(4) . . ?
O8 Cl2 O9 115.2(4) . . ?
O8 Cl2 O7 110.6(3) . . ?
O9 Cl2 O7 112.3(3) . . ?
O8 Cl2 O6 101.6(5) . . ?
O9 Cl2 O6 104.6(4) . . ?
O7 Cl2 O6 112.0(3) . . ?

loop_
_geom_bond_atom_site_label_1
_geom_bond_atom_site_label_2
_geom_bond_distance
_geom_bond_site_symmetry_2
_geom_bond_publ_flag
Cu1 O1 1.959(3) . ?
Cu1 N3 2.027(3) . ?
Cu1 N4 2.028(3) . ?
Cu1 N1 2.064(3) . ?
Cu1 N2 2.190(3) . ?
C1 N1 1.490(5) . ?
C1 C2 1.527(6) . ?
C1 H1A 0.9900 . ?
C1 H1B 0.9900 . ?
C2 N2 1.481(5) . ?
C2 H2A 0.9900 . ?
C2 H2B 0.9900 . ?
C3 N2 1.265(5) . ?
C3 C4 1.475(6) . ?
C3 H3 0.9500 . ?
C4 C5 1.396(6) . ?
C4 C17 1.416(6) . ?
C5 C6 1.392(6) . ?
C5 H5 0.9500 . ?
C6 C7 1.394(6) . ?
C6 H6 0.9500 . ?
C7 C18 1.419(6) . ?
C7 C8 1.448(6) . ?
C8 C9 1.354(7) . ?
C8 H8 0.9500 . ?
C9 C10 1.403(7) . ?
C9 H9 0.9500 . ?
C10 C11 1.421(7) . ?
C10 C19 1.424(6) . ?
C11 C12 1.365(9) . ?
C11 H11 0.9500 . ?
C12 C13 1.390(9) . ?
C12 H12 0.9500 . ?
C13 C14 1.402(7) . ?
C13 H13 0.9500 . ?
C14 C19 1.421(7) . ?
C14 C15 1.423(7) . ?
C15 C16 1.364(6) . ?
C15 H15 0.9500 . ?
C16 C17 1.428(6) . ?
C16 H16 0.9500 . ?
C17 C18 1.433(6) . ?
C18 C19 1.429(6) . ?
C20 N1 1.500(5) . ?
C20 C21 1.500(6) . ?
C20 H20A 0.9900 . ?
C20 H20B 0.9900 . ?
C21 N3 1.492(5) . ?
C21 H21A 0.9900 . ?
C21 H21B 0.9900 . ?
C22 N3 1.270(5) . ?
C22 C23 1.470(6) . ?
C22 H22 0.9500 . ?
C23 C24 1.394(6) . ?
C23 C36 1.415(6) . ?
C24 C25 1.399(6) . ?
C24 H24 0.9500 . ?
C25 C26 1.390(7) . ?
C25 H25 0.9500 . ?
C26 C37 1.419(6) . ?
C26 C27 1.444(6) . ?
C27 C28 1.352(8) . ?
C27 H27 0.9500 . ?
C28 C29 1.431(8) . ?
C28 H28 0.9500 . ?
C29 C30 1.406(7) . ?
C29 C38 1.422(6) . ?
C30 C31 1.386(9) . ?
C30 H30 0.9500 . ?
C31 C32 1.375(8) . ?
C31 H31 0.9500 . ?
C32 C33 1.408(7) . ?
C32 H32 0.9500 . ?
C33 C38 1.427(7) . ?
C33 C34 1.437(6) . ?
C34 C35 1.355(6) . ?
C34 H34 0.9500 . ?
C35 C36 1.444(6) . ?
C35 H35 0.9500 . ?
C36 C37 1.422(5) . ?
C37 C38 1.417(6) . ?
C39 N1 1.499(5) . ?
C39 C40 1.535(6) . ?
C39 H39A 0.9900 . ?
C39 H39B 0.9900 . ?
C40 N4 1.461(5) . ?
C40 H40A 0.9900 . ?
C40 H40B 0.9900 . ?
C41 N4 1.266(5) . ?
C41 C42 1.481(5) . ?
C41 H41 0.9500 . ?
C42 C43 1.394(6) . ?
C42 C55 1.411(6) . ?
C43 C44 1.386(6) . ?
C43 H43 0.9500 . ?
C44 C45 1.392(7) . ?
C44 H44 0.9500 . ?
C45 C56 1.428(6) . ?
C45 C46 1.439(6) . ?
C46 C47 1.355(7) . ?
C46 H46 0.9500 . ?
C47 C48 1.426(7) . ?
C47 H47 0.9500 . ?
C48 C49 1.405(7) . ?
C48 C57 1.421(6) . ?
C49 C50 1.363(8) . ?
C49 H49 0.9500 . ?
C50 C51 1.376(8) . ?
C50 H50 0.9500 . ?
C51 C52 1.394(7) . ?
C51 H51 0.9500 . ?
C52 C57 1.428(6) . ?
C52 C53 1.442(7) . ?
C53 C54 1.345(7) . ?
C53 H53 0.9500 . ?
C54 C55 1.448(6) . ?
C54 H54 0.9500 . ?
C55 C56 1.423(6) . ?
C56 C57 1.431(6) . ?
C58 O1 1.249(5) . ?
C58 N5 1.319(5) . ?
C58 H58 0.9500 . ?
C59 N5 1.463(6) . ?
C59 H59A 0.9800 . ?
C59 H59B 0.9800 . ?
C59 H59C 0.9800 . ?
C60 N5 1.459(6) . ?
C60 H60A 0.9800 . ?
C60 H60B 0.9800 . ?
C60 H60C 0.9800 . ?
C61 O10 1.242(8) . ?
C61 N6 1.308(7) . ?
C61 H61 0.9500 . ?
C62 N6 1.431(8) . ?
C62 H62A 0.9800 . ?
C62 H62B 0.9800 . ?
C62 H62C 0.9800 . ?
C63 N6 1.463(8) . ?
C63 H63A 0.9800 . ?
C63 H63B 0.9800 . ?
C63 H63C 0.9800 . ?
C64 O11 1.203(7) . ?
C64 N7 1.353(7) . ?
C64 H64 0.9500 . ?
C65 N7 1.455(8) . ?
C65 H65A 0.9800 . ?
C65 H65B 0.9800 . ?
C65 H65C 0.9800 . ?
C66 N7 1.441(8) . ?
C66 H66A 0.9800 . ?
C66 H66B 0.9800 . ?
C66 H66C 0.9800 . ?
O2 Cl1 1.431(4) . ?
O3 Cl1 1.356(5) . ?
O4 Cl1 1.414(7) . ?
O5 Cl1 1.406(6) . ?
O6 Cl2 1.441(6) . ?
O7 Cl2 1.427(4) . ?
O8 Cl2 1.374(5) . ?
O9 Cl2 1.398(4) . ?
O1W H1W1 1.0019 . ?
O1W H2W1 1.0406 . ?
